data_2230165
loop_
_publ_author_name
'Zhao, Dan'
'Li, FeiFei'
'Qiu, Shen'
'Jiao, Jiali'
'Ren, Junran'

_publ_section_title
;
 RbSn~2~(PO~4~)~3~, a NASICON-type phosphate
;
_journal_coeditor_code WM2466
_journal_issue 5
_journal_name_full 'Acta Crystallographica Section E'
_journal_page_first i32
_journal_paper_doi 10.1107/S1600536811014310
_journal_volume 67
_journal_year 2011
_chemical_formula_iupac 'Rb Sn2 (P O4)3'
_chemical_formula_moiety 'O12 P3 Rb Sn2'
_chemical_formula_sum 'O12 P3 Rb Sn2'
_chemical_formula_weight 607.76
_chemical_name_systematic
;
rubidium ditin(IV) tris(phosphate)
;
_space_group_IT_number 148
_symmetry_cell_setting trigonal
_symmetry_space_group_name_Hall '-R 3'
_symmetry_space_group_name_H-M 'R -3 :H'
_atom_sites_solution_primary direct
_atom_sites_solution_secondary difmap
_audit_creation_method SHELXL-97
_cell_angle_alpha 90.00
_cell_angle_beta 90.00
_cell_angle_gamma 120.00
_cell_formula_units_Z 6
_cell_length_a 8.340(4)
_cell_length_b 8.340(4)
_cell_length_c 24.007(8)
_cell_measurement_reflns_used 1316
_cell_measurement_temperature 293(2)
_cell_measurement_theta_max 27.4835
_cell_measurement_theta_min 2.5458
_cell_volume 1446.1(11)
_computing_cell_refinement '<i>CrystalClear</i> (Rigaku, 2004)'
_computing_data_collection '<i>CrystalClear</i> (Rigaku, 2004)'
_computing_data_reduction '<i>CrystalClear</i> (Rigaku, 2004)'
_computing_molecular_graphics '<i>DIAMOND</i> (Brandenburg, 2004)'
_computing_publication_material '<i>SHELXTL</i> (Sheldrick, 2008)'
_computing_structure_refinement '<i>SHELXL97</i> (Sheldrick, 2008)'
_computing_structure_solution
;
SHELXS97 (Sheldrick, 2008) and PLATON (Spek, 2009)
;
_diffrn_ambient_temperature 293(2)
_diffrn_detector_area_resol_mean 14.6306
_diffrn_measured_fraction_theta_full 0.999
_diffrn_measured_fraction_theta_max 0.999
_diffrn_measurement_device_type 'Rigaku Mercury70 CCD'
_diffrn_measurement_method \w
_diffrn_radiation_monochromator 'Graphite monochromator'
_diffrn_radiation_source 'fine-focus sealed tube'
_diffrn_radiation_type MoK\a
_diffrn_radiation_wavelength 0.71073
_diffrn_reflns_av_R_equivalents 0.0358
_diffrn_reflns_av_sigmaI/netI 0.0242
_diffrn_reflns_limit_h_max 10
_diffrn_reflns_limit_h_min -9
_diffrn_reflns_limit_k_max 10
_diffrn_reflns_limit_k_min -10
_diffrn_reflns_limit_l_max 31
_diffrn_reflns_limit_l_min -29
_diffrn_reflns_number 3765
_diffrn_reflns_theta_full 27.48
_diffrn_reflns_theta_max 27.48
_diffrn_reflns_theta_min 2.55
_exptl_absorpt_coefficient_mu 10.763
_exptl_absorpt_correction_T_max 0.6152
_exptl_absorpt_correction_T_min 0.2221
_exptl_absorpt_correction_type multi-scan
_exptl_absorpt_process_details '(<i>ABSCOR</i>; Higashi, 1995)'
_exptl_crystal_colour colourless
_exptl_crystal_density_diffrn 4.187
_exptl_crystal_density_method 'not measured'
_exptl_crystal_description prism
_exptl_crystal_F_000 1668
_exptl_crystal_size_max 0.20
_exptl_crystal_size_mid 0.05
_exptl_crystal_size_min 0.05
_refine_diff_density_max 0.650
_refine_diff_density_min -0.727
_refine_ls_extinction_method none
_refine_ls_goodness_of_fit_ref 1.158
_refine_ls_matrix_type full
_refine_ls_number_parameters 57
_refine_ls_number_reflns 742
_refine_ls_number_restraints 0
_refine_ls_restrained_S_all 1.158
_refine_ls_R_factor_all 0.0285
_refine_ls_R_factor_gt 0.0259
_refine_ls_shift/su_max 0.000
_refine_ls_shift/su_mean 0.000
_refine_ls_structure_factor_coef Fsqd
_refine_ls_weighting_details 'calc w=1/[\s^2^(Fo^2^)+(0.0097P)^2^+13.5872P] where P=(Fo^2^+2Fc^2^)/3'
_refine_ls_weighting_scheme calc
_refine_ls_wR_factor_gt 0.0426
_refine_ls_wR_factor_ref 0.0433
_reflns_number_gt 711
_reflns_number_total 742
_reflns_threshold_expression I>2\s(I)
_cod_data_source_file wm2466.cif
_cod_data_source_block I
_cod_depositor_comments
;
The following automatic conversions were performed:

data name '_iucr_refine_instruction_details' was replaced with
'_iucr_refine_instructions_details' as specified in the replacement
file 'data/replacement-values/replacement_tags.lst'.

Automatic conversion script
Id: cif_correct_tags 9268 2022-04-12 08:56:07Z antanas 
;
_cod_original_cell_volume 1446.1(6)
_cod_original_sg_symbol_H-M 'R -3'
_cod_database_code 2230165
_cod_database_fobs_code 2230165

loop_
_symmetry_equiv_pos_as_xyz
'x, y, z'
'-y, x-y, z'
'-x+y, -x, z'
'x+2/3, y+1/3, z+1/3'
'-y+2/3, x-y+1/3, z+1/3'
'-x+y+2/3, -x+1/3, z+1/3'
'x+1/3, y+2/3, z+2/3'
'-y+1/3, x-y+2/3, z+2/3'
'-x+y+1/3, -x+2/3, z+2/3'
'-x, -y, -z'
'y, -x+y, -z'
'x-y, x, -z'
'-x+2/3, -y+1/3, -z+1/3'
'y+2/3, -x+y+1/3, -z+1/3'
'x-y+2/3, x+1/3, -z+1/3'
'-x+1/3, -y+2/3, -z+2/3'
'y+1/3, -x+y+2/3, -z+2/3'
'x-y+1/3, x+2/3, -z+2/3'

loop_
_atom_site_type_symbol
_atom_site_label
_atom_site_fract_x
_atom_site_fract_y
_atom_site_fract_z
_atom_site_U_iso_or_equiv
_atom_site_adp_type
_atom_site_calc_flag
_atom_site_refinement_flags
_atom_site_occupancy
_atom_site_symmetry_multiplicity
_atom_site_disorder_assembly
_atom_site_disorder_group
Sn Sn1 0.6667 0.3333 -0.01707(2) 0.00467(15) Uani d S 1 3 . .
Rb Rb1 0.3333 0.6667 0.1667 0.0164(3) Uani d S 1 6 . .
P P1 0.3780(2) 0.3319(3) 0.08383(7) 0.0058(2) Uani d . 1 1 . .
O O1 0.2172(6) 0.1463(5) 0.10332(14) 0.0090(9) Uani d . 1 1 . .
Sn Sn2 0.0000 0.0000 0.15528(2) 0.00490(15) Uani d S 1 3 . .
Rb Rb2 0.0000 0.0000 0.0000 0.0227(4) Uani d S 1 6 . .
O O2 0.4497(6) 0.2928(6) 0.03015(16) 0.0119(10) Uani d . 1 1 . .
O O3 0.3083(6) 0.4664(6) 0.07059(16) 0.0093(9) Uani d . 1 1 . .
O O4 0.5248(6) 0.4207(6) 0.12987(14) 0.0103(10) Uani d . 1 1 . .

loop_
_atom_site_aniso_label
_atom_site_aniso_U_11
_atom_site_aniso_U_22
_atom_site_aniso_U_33
_atom_site_aniso_U_12
_atom_site_aniso_U_13
_atom_site_aniso_U_23
Sn1 0.0051(2) 0.0051(2) 0.0039(3) 0.00253(11) 0.000 0.000
Rb1 0.0221(5) 0.0221(5) 0.0051(5) 0.0111(2) 0.000 0.000
P1 0.0046(8) 0.0068(6) 0.0050(6) 0.0022(7) 0.0000(6) 0.0008(5)
O1 0.008(2) 0.008(2) 0.0097(17) 0.0028(17) 0.0044(15) 0.0025(14)
Sn2 0.0055(2) 0.0055(2) 0.0037(3) 0.00275(11) 0.000 0.000
Rb2 0.0304(6) 0.0304(6) 0.0073(6) 0.0152(3) 0.000 0.000
O2 0.009(2) 0.018(2) 0.009(2) 0.008(2) 0.0020(17) -0.0029(17)
O3 0.014(2) 0.010(2) 0.0064(17) 0.0077(19) -0.0023(16) 0.0001(16)
O4 0.011(2) 0.008(2) 0.0100(17) 0.003(2) -0.0050(17) -0.0005(16)

loop_
_atom_type_symbol
_atom_type_description
_atom_type_scat_dispersion_real
_atom_type_scat_dispersion_imag
_atom_type_scat_source
O O 0.0106 0.0060 'International Tables Vol C Tables 4.2.6.8 and 6.1.1.4'
P P 0.1023 0.0942 'International Tables Vol C Tables 4.2.6.8 and 6.1.1.4'
Rb Rb -0.9393 2.9676 'International Tables Vol C Tables 4.2.6.8 and 6.1.1.4'
Sn Sn -0.6537 1.4246 'International Tables Vol C Tables 4.2.6.8 and 6.1.1.4'

loop_
_geom_angle_atom_site_label_1
_geom_angle_atom_site_label_2
_geom_angle_atom_site_label_3
_geom_angle_site_symmetry_1
_geom_angle_site_symmetry_3
_geom_angle
_geom_angle_publ_flag
O2 Sn1 O2 2_655 3_665 91.47(17) ?
O2 Sn1 O2 2_655 . 91.47(17) ?
O2 Sn1 O2 3_665 . 91.47(17) ?
O2 Sn1 O3 2_655 12_655 83.62(17) ?
O2 Sn1 O3 3_665 12_655 102.00(17) ?
O2 Sn1 O3 . 12_655 165.74(17) ?
O2 Sn1 O3 2_655 11 102.00(17) ?
O2 Sn1 O3 3_665 11 165.74(17) ?
O2 Sn1 O3 . 11 83.62(17) ?
O3 Sn1 O3 12_655 11 84.32(17) ?
O2 Sn1 O3 2_655 10_665 165.74(17) ?
O2 Sn1 O3 3_665 10_665 83.62(17) ?
O2 Sn1 O3 . 10_665 102.00(17) ?
O3 Sn1 O3 12_655 10_665 84.32(17) ?
O3 Sn1 O3 11 10_665 84.32(17) ?
O2 Sn1 Rb1 2_655 7_544 124.22(12) ?
O2 Sn1 Rb1 3_665 7_544 124.22(12) ?
O2 Sn1 Rb1 . 7_544 124.22(12) ?
O3 Sn1 Rb1 12_655 7_544 50.81(11) ?
O3 Sn1 Rb1 11 7_544 50.81(11) ?
O3 Sn1 Rb1 10_665 7_544 50.81(11) ?
O3 Rb1 O3 13_565 14_455 58.49(13) ?
O3 Rb1 O3 13_565 15 58.49(13) ?
O3 Rb1 O3 14_455 15 58.49(13) ?
O3 Rb1 O3 13_565 . 180.0 ?
O3 Rb1 O3 14_455 . 121.51(13) ?
O3 Rb1 O3 15 . 121.51(13) ?
O3 Rb1 O3 13_565 3_565 121.51(13) ?
O3 Rb1 O3 14_455 3_565 121.51(13) ?
O3 Rb1 O3 15 3_565 180.0 ?
O3 Rb1 O3 . 3_565 58.49(13) ?
O3 Rb1 O3 13_565 2_665 121.51(13) ?
O3 Rb1 O3 14_455 2_665 180.0 ?
O3 Rb1 O3 15 2_665 121.51(13) ?
O3 Rb1 O3 . 2_665 58.49(13) ?
O3 Rb1 O3 3_565 2_665 58.49(13) ?
O3 Rb1 O4 13_565 13_565 47.14(10) ?
O3 Rb1 O4 14_455 13_565 75.80(10) ?
O3 Rb1 O4 15 13_565 105.07(10) ?
O3 Rb1 O4 . 13_565 132.87(10) ?
O3 Rb1 O4 3_565 13_565 74.93(10) ?
O3 Rb1 O4 2_665 13_565 104.20(10) ?
O3 Rb1 O4 13_565 3_565 104.20(11) ?
O3 Rb1 O4 14_455 3_565 74.93(10) ?
O3 Rb1 O4 15 3_565 132.86(10) ?
O3 Rb1 O4 . 3_565 75.80(11) ?
O3 Rb1 O4 3_565 3_565 47.14(10) ?
O3 Rb1 O4 2_665 3_565 105.07(10) ?
O4 Rb1 O4 13_565 3_565 66.94(5) ?
O3 Rb1 O4 13_565 15 75.80(11) ?
O3 Rb1 O4 14_455 15 105.07(10) ?
O3 Rb1 O4 15 15 47.14(10) ?
O3 Rb1 O4 . 15 104.20(11) ?
O3 Rb1 O4 3_565 15 132.87(10) ?
O3 Rb1 O4 2_665 15 74.93(10) ?
O4 Rb1 O4 13_565 15 113.06(5) ?
O4 Rb1 O4 3_565 15 180.0 ?
O3 Rb1 O4 13_565 14_455 105.07(10) ?
O3 Rb1 O4 14_455 14_455 47.14(10) ?
O3 Rb1 O4 15 14_455 75.80(11) ?
O3 Rb1 O4 . 14_455 74.93(10) ?
O3 Rb1 O4 3_565 14_455 104.20(11) ?
O3 Rb1 O4 2_665 14_455 132.87(10) ?
O4 Rb1 O4 13_565 14_455 113.06(5) ?
O4 Rb1 O4 3_565 14_455 66.94(5) ?
O4 Rb1 O4 15 14_455 113.06(5) ?
O3 Rb1 O4 13_565 2_665 74.93(10) ?
O3 Rb1 O4 14_455 2_665 132.86(10) ?
O3 Rb1 O4 15 2_665 104.20(11) ?
O3 Rb1 O4 . 2_665 105.08(10) ?
O3 Rb1 O4 3_565 2_665 75.80(11) ?
O3 Rb1 O4 2_665 2_665 47.14(10) ?
O4 Rb1 O4 13_565 2_665 66.94(5) ?
O4 Rb1 O4 3_565 2_665 113.06(5) ?
O4 Rb1 O4 15 2_665 66.94(5) ?
O4 Rb1 O4 14_455 2_665 180.0 ?
O3 Rb1 O4 13_565 . 132.86(10) ?
O3 Rb1 O4 14_455 . 104.20(10) ?
O3 Rb1 O4 15 . 74.92(10) ?
O3 Rb1 O4 . . 47.14(10) ?
O3 Rb1 O4 3_565 . 105.08(10) ?
O3 Rb1 O4 2_665 . 75.80(10) ?
O4 Rb1 O4 13_565 . 180.0 ?
O4 Rb1 O4 3_565 . 113.06(5) ?
O4 Rb1 O4 15 . 66.94(5) ?
O4 Rb1 O4 14_455 . 66.94(5) ?
O4 Rb1 O4 2_665 . 113.06(5) ?
O2 P1 O1 . . 106.4(3) ?
O2 P1 O3 . . 108.3(2) ?
O1 P1 O3 . . 110.1(3) ?
O2 P1 O4 . . 114.1(2) ?
O1 P1 O4 . . 110.6(2) ?
O3 P1 O4 . . 107.4(2) ?
O2 P1 Rb2 . . 69.43(19) ?
O1 P1 Rb2 . . 53.44(15) ?
O3 P1 Rb2 . . 86.57(16) ?
O4 P1 Rb2 . . 162.60(19) ?
O2 P1 Rb1 . . 147.0(2) ?
O1 P1 Rb1 . . 103.79(16) ?
O3 P1 Rb1 . . 47.30(15) ?
O4 P1 Rb1 . . 66.10(17) ?
Rb2 P1 Rb1 . . 121.07(4) ?
P1 O1 Sn2 . . 149.8(3) ?
P1 O1 Rb2 . . 101.98(17) ?
Sn2 O1 Rb2 . . 95.11(15) ?
O1 Sn2 O1 . 3 86.16(16) ?
O1 Sn2 O1 . 2 86.16(16) ?
O1 Sn2 O1 3 2 86.16(16) ?
O1 Sn2 O4 . 13 93.48(16) ?
O1 Sn2 O4 3 13 89.54(16) ?
O1 Sn2 O4 2 13 175.70(16) ?
O1 Sn2 O4 . 15_445 175.70(16) ?
O1 Sn2 O4 3 15_445 93.48(16) ?
O1 Sn2 O4 2 15_445 89.54(16) ?
O4 Sn2 O4 13 15_445 90.80(16) ?
O1 Sn2 O4 . 14_455 89.54(16) ?
O1 Sn2 O4 3 14_455 175.70(16) ?
O1 Sn2 O4 2 14_455 93.48(16) ?
O4 Sn2 O4 13 14_455 90.80(16) ?
O4 Sn2 O4 15_445 14_455 90.80(16) ?
O1 Sn2 Rb2 . . 52.06(11) ?
O1 Sn2 Rb2 3 . 52.06(11) ?
O1 Sn2 Rb2 2 . 52.06(11) ?
O4 Sn2 Rb2 13 . 124.70(11) ?
O4 Sn2 Rb2 15_445 . 124.69(11) ?
O4 Sn2 Rb2 14_455 . 124.69(11) ?
O1 Rb2 O1 12 3 180.0(3) ?
O1 Rb2 O1 12 10 56.00(13) ?
O1 Rb2 O1 3 10 124.00(13) ?
O1 Rb2 O1 12 11 56.00(13) ?
O1 Rb2 O1 3 11 124.00(13) ?
O1 Rb2 O1 10 11 56.00(13) ?
O1 Rb2 O1 12 2 124.00(13) ?
O1 Rb2 O1 3 2 56.00(13) ?
O1 Rb2 O1 10 2 124.00(13) ?
O1 Rb2 O1 11 2 180.00(17) ?
O1 Rb2 O1 12 . 124.00(13) ?
O1 Rb2 O1 3 . 56.00(13) ?
O1 Rb2 O1 10 . 180.0 ?
O1 Rb2 O1 11 . 124.00(13) ?
O1 Rb2 O1 2 . 56.00(13) ?
O1 Rb2 O2 12 10 94.20(11) ?
O1 Rb2 O2 3 10 85.80(11) ?
O1 Rb2 O2 10 10 44.81(10) ?
O1 Rb2 O2 11 10 95.50(10) ?
O1 Rb2 O2 2 10 84.50(10) ?
O1 Rb2 O2 . 10 135.19(10) ?
O1 Rb2 O2 12 12 44.81(10) ?
O1 Rb2 O2 3 12 135.19(10) ?
O1 Rb2 O2 10 12 95.50(10) ?
O1 Rb2 O2 11 12 94.20(11) ?
O1 Rb2 O2 2 12 85.80(11) ?
O1 Rb2 O2 . 12 84.50(10) ?
O2 Rb2 O2 10 12 115.54(5) ?
O1 Rb2 O2 12 3 135.19(10) ?
O1 Rb2 O2 3 3 44.81(10) ?
O1 Rb2 O2 10 3 84.50(10) ?
O1 Rb2 O2 11 3 85.80(11) ?
O1 Rb2 O2 2 3 94.20(11) ?
O1 Rb2 O2 . 3 95.50(10) ?
O2 Rb2 O2 10 3 64.46(5) ?
O2 Rb2 O2 12 3 180.00(19) ?
O1 Rb2 O2 12 11 95.50(10) ?
O1 Rb2 O2 3 11 84.50(10) ?
O1 Rb2 O2 10 11 94.20(11) ?
O1 Rb2 O2 11 11 44.81(10) ?
O1 Rb2 O2 2 11 135.19(10) ?
O1 Rb2 O2 . 11 85.80(11) ?
O2 Rb2 O2 10 11 115.54(5) ?
O2 Rb2 O2 12 11 115.54(5) ?
O2 Rb2 O2 3 11 64.46(5) ?
O1 Rb2 O2 12 2 84.50(10) ?
O1 Rb2 O2 3 2 95.50(10) ?
O1 Rb2 O2 10 2 85.80(11) ?
O1 Rb2 O2 11 2 135.19(10) ?
O1 Rb2 O2 2 2 44.81(10) ?
O1 Rb2 O2 . 2 94.20(11) ?
O2 Rb2 O2 10 2 64.46(5) ?
O2 Rb2 O2 12 2 64.46(5) ?
O2 Rb2 O2 3 2 115.54(5) ?
O2 Rb2 O2 11 2 180.0(2) ?
O1 Rb2 O2 12 . 85.80(11) ?
O1 Rb2 O2 3 . 94.20(11) ?
O1 Rb2 O2 10 . 135.19(10) ?
O1 Rb2 O2 11 . 84.50(10) ?
O1 Rb2 O2 2 . 95.50(10) ?
O1 Rb2 O2 . . 44.81(10) ?
O2 Rb2 O2 10 . 180.0 ?
O2 Rb2 O2 12 . 64.47(5) ?
O2 Rb2 O2 3 . 115.53(5) ?
O2 Rb2 O2 11 . 64.46(5) ?
O2 Rb2 O2 2 . 115.54(5) ?
P1 O2 Sn1 . . 148.8(3) ?
P1 O2 Rb2 . . 85.6(2) ?
Sn1 O2 Rb2 . . 125.48(17) ?
P1 O3 Sn1 . 10_665 144.2(3) ?
P1 O3 Rb1 . . 108.91(19) ?
Sn1 O3 Rb1 10_665 . 94.85(15) ?
P1 O4 Sn2 . 13 134.6(3) ?
P1 O4 Rb1 . . 88.59(19) ?
Sn2 O4 Rb1 13 . 128.46(15) ?

loop_
_geom_bond_atom_site_label_1
_geom_bond_atom_site_label_2
_geom_bond_site_symmetry_2
_geom_bond_distance
_geom_bond_publ_flag
Sn1 O2 2_655 2.015(4) ?
Sn1 O2 3_665 2.015(4) ?
Sn1 O2 . 2.015(4) y
Sn1 O3 12_655 2.033(4) ?
Sn1 O3 11 2.033(4) y
Sn1 O3 10_665 2.033(4) ?
Sn1 Rb1 7_544 3.5915(13) ?
Rb1 O3 13_565 2.794(4) ?
Rb1 O3 14_455 2.794(4) ?
Rb1 O3 15 2.794(4) ?
Rb1 O3 . 2.793(4) ?
Rb1 O3 3_565 2.794(4) ?
Rb1 O3 2_665 2.794(4) ?
Rb1 O4 13_565 3.289(5) ?
Rb1 O4 3_565 3.288(5) ?
Rb1 O4 15 3.288(5) ?
Rb1 O4 14_455 3.288(5) ?
Rb1 O4 2_665 3.288(5) ?
Rb1 O4 . 3.288(5) ?
P1 O2 . 1.523(4) y
P1 O1 . 1.529(4) y
P1 O3 . 1.533(4) y
P1 O4 . 1.537(4) y
P1 Rb2 . 3.595(2) ?
O1 Sn2 . 2.029(4) ?
O1 Rb2 . 2.952(4) ?
Sn2 O1 3 2.029(4) ?
Sn2 O1 2 2.029(4) ?
Sn2 O4 13 2.033(4) ?
Sn2 O4 15_445 2.033(4) ?
Sn2 O4 14_455 2.033(4) ?
Sn2 Rb2 . 3.7278(13) ?
Rb2 O1 12 2.952(4) ?
Rb2 O1 3 2.952(4) ?
Rb2 O1 10 2.952(4) ?
Rb2 O1 11 2.952(4) ?
Rb2 O1 2 2.952(4) ?
Rb2 O2 10 3.375(5) ?
Rb2 O2 12 3.375(5) ?
Rb2 O2 3 3.375(5) ?
Rb2 O2 11 3.375(5) ?
Rb2 O2 2 3.375(5) ?
Rb2 O2 . 3.376(5) ?
O3 Sn1 10_665 2.034(4) ?
O4 Sn2 13 2.033(4) ?
